data_7230066
loop_
_publ_author_name
'Zhang, Yuyang'
'Huang, Jianyan'
'Kong, Lin'
'Tian, Yupeng'
'Yang, Jiaxiang'

_publ_section_title
;
 Two novel AIEE-active imidazole/ \a-cyanostilbene derivatives:
 photophysical properties, reversible fluorescence switching, and
 detection of explosives
;
_journal_issue 9
_journal_name_full CrystEngComm
_journal_page_first 1237
_journal_paper_doi 10.1039/C7CE01842H
_journal_volume 20
_journal_year 2018
_chemical_formula_sum 'C56 H38 N4'
_chemical_formula_weight 766.90
_space_group_IT_number 2
_space_group_name_Hall '-P 1'
_space_group_name_H-M_alt 'P -1'
_symmetry_cell_setting triclinic
_symmetry_space_group_name_Hall '-P 1'
_symmetry_space_group_name_H-M 'P -1'
_atom_sites_solution_hydrogens geom
_atom_sites_solution_primary direct
_atom_sites_solution_secondary difmap
_audit_creation_method SHELXL-97
_audit_update_record
;
2018-01-25 deposited with the CCDC.
2018-01-30 downloaded from the CCDC.
;
_cell_angle_alpha 73.288(2)
_cell_angle_beta 68.720(2)
_cell_angle_gamma 60.714(2)
_cell_formula_units_Z 2
_cell_length_a 13.463(2)
_cell_length_b 13.599(2)
_cell_length_c 14.644(2)
_cell_measurement_reflns_used 2976
_cell_measurement_temperature 296(2)
_cell_measurement_theta_max 24.64
_cell_measurement_theta_min 2.64
_cell_volume 2158.9(5)
_computing_cell_refinement 'Bruker SMART'
_computing_data_collection 'Bruker SMART'
_computing_data_reduction 'Bruker SAINT'
_computing_molecular_graphics 'Bruker SHELXTL'
_computing_publication_material 'Bruker SHELXTL'
_computing_structure_refinement 'SHELXL-97 (Sheldrick, 1997)'
_computing_structure_solution 'SHELXS-97 (Sheldrick, 1990)'
_diffrn_ambient_temperature 296(2)
_diffrn_measured_fraction_theta_full 0.943
_diffrn_measured_fraction_theta_max 0.943
_diffrn_measurement_device_type 'CCD area detector'
_diffrn_measurement_method 'phi and omega scans'
_diffrn_radiation_monochromator graphite
_diffrn_radiation_source 'fine-focus sealed tube'
_diffrn_radiation_type MoK\a
_diffrn_radiation_wavelength 0.71073
_diffrn_reflns_av_R_equivalents 0.0210
_diffrn_reflns_av_sigmaI/netI 0.0429
_diffrn_reflns_limit_h_max 16
_diffrn_reflns_limit_h_min -14
_diffrn_reflns_limit_k_max 14
_diffrn_reflns_limit_k_min -15
_diffrn_reflns_limit_l_max 17
_diffrn_reflns_limit_l_min -17
_diffrn_reflns_number 11738
_diffrn_reflns_theta_full 25.00
_diffrn_reflns_theta_max 25.00
_diffrn_reflns_theta_min 1.51
_exptl_absorpt_coefficient_mu 0.069
_exptl_absorpt_correction_T_max 0.9877
_exptl_absorpt_correction_T_min 0.9870
_exptl_absorpt_correction_type none
_exptl_crystal_colour yellow
_exptl_crystal_density_diffrn 1.180
_exptl_crystal_density_method 'not measured'
_exptl_crystal_F_000 804
_exptl_crystal_size_max 0.19
_exptl_crystal_size_mid 0.18
_exptl_crystal_size_min 0.18
_refine_diff_density_max 5.379
_refine_diff_density_min -0.358
_refine_diff_density_rms 0.194
_refine_ls_extinction_coef 0.010(7)
_refine_ls_extinction_expression Fc^*^=kFc[1+0.001xFc^2^\l^3^/sin(2\q)]^-1/4^
_refine_ls_extinction_method SHELXL
_refine_ls_goodness_of_fit_ref 2.049
_refine_ls_hydrogen_treatment mixed
_refine_ls_matrix_type full
_refine_ls_number_parameters 542
_refine_ls_number_reflns 7161
_refine_ls_number_restraints 0
_refine_ls_restrained_S_all 2.049
_refine_ls_R_factor_all 0.2078
_refine_ls_R_factor_gt 0.1772
_refine_ls_shift/su_max 0.001
_refine_ls_shift/su_mean 0.000
_refine_ls_structure_factor_coef Fsqd
_refine_ls_weighting_details 'calc w=1/[\s^2^(Fo^2^)+(0.2000P)^2^+0.0000P] where P=(Fo^2^+2Fc^2^)/3'
_refine_ls_weighting_scheme calc
_refine_ls_wR_factor_gt 0.4773
_refine_ls_wR_factor_ref 0.5093
_reflns_number_gt 4764
_reflns_number_total 7161
_reflns_threshold_expression >2sigma(I)
_cod_data_source_file c7ce01842h2.cif
_cod_data_source_block 111
_cod_depositor_comments
;
The following automatic conversions were performed:

'_symmetry_cell_setting' value 'Triclinic' changed to 'triclinic'
according to
/home/data/users/saulius/crontab/automatic-downloads/rss-feeds/RSC/lib/dictionaries/cif_core.dic
dictionary named 'cif_core.dic' version 2.4.2 from 2011-04-26.

Automatic conversion script
Id: cif_fix_values 4973 2017-02-22 13:04:09Z antanas 

 Adding full bibliography for 7230066.cif.
;
_cod_original_cell_volume 2158.9(6)
_cod_original_sg_symbol_H-M 'P-1   '
_cod_database_code 7230066

loop_
_symmetry_equiv_pos_as_xyz
'x, y, z'
'-x, -y, -z'

loop_
_atom_site_label
_atom_site_type_symbol
_atom_site_fract_x
_atom_site_fract_y
_atom_site_fract_z
_atom_site_U_iso_or_equiv
_atom_site_adp_type
_atom_site_occupancy
_atom_site_symmetry_multiplicity
_atom_site_calc_flag
_atom_site_refinement_flags
N2 N 1.1621(4) 0.2481(4) 0.6100(3) 0.0400(12) Uani 1 1 d .
N1 N 1.2198(5) 0.2248(4) 0.4521(3) 0.0431(13) Uani 1 1 d .
N3 N 1.0899(7) 0.1633(6) 1.1327(5) 0.079(2) Uani 1 1 d .
N4 N 0.5170(5) 0.2072(6) 0.9101(5) 0.073(2) Uani 1 1 d .
C15 C 1.1861(5) 0.1781(5) 0.5437(4) 0.0415(14) Uani 1 1 d .
C30 C 1.1163(5) 0.2295(5) 0.7148(4) 0.0397(14) Uani 1 1 d .
C14 C 1.1666(6) 0.0765(5) 0.5758(4) 0.0421(15) Uani 1 1 d .
C1 C 1.2566(6) -0.0302(5) 0.5960(4) 0.0461(16) Uani 1 1 d .
C16 C 1.2163(5) 0.3266(5) 0.4584(4) 0.0382(14) Uani 1 1 d .
C13 C 1.0511(6) 0.0879(5) 0.5897(4) 0.0462(16) Uani 1 1 d .
C31 C 1.0013(5) 0.3010(5) 0.7573(4) 0.0447(15) Uani 1 1 d .
H31 H 0.9553 0.3602 0.7182 0.054 Uiso 1 1 calc R
C33 C 1.1844(6) 0.1424(6) 0.7724(5) 0.0507(17) Uani 1 1 d .
H33 H 1.2620 0.0952 0.7430 0.061 Uiso 1 1 calc R
C24 C 1.1583(5) 0.4321(5) 0.6085(4) 0.0431(15) Uani 1 1 d .
C23 C 1.1802(5) 0.3419(5) 0.5552(4) 0.0373(13) Uani 1 1 d .
C35 C 1.0208(5) 0.1948(5) 0.9168(4) 0.0428(15) Uani 1 1 d .
C17 C 1.2519(5) 0.3954(5) 0.3673(4) 0.0440(15) Uani 1 1 d .
C34 C 1.1392(6) 0.1241(6) 0.8736(4) 0.0531(17) Uani 1 1 d .
H34 H 1.1862 0.0659 0.9126 0.064 Uiso 1 1 calc R
C8 C 1.0303(6) -0.0117(6) 0.6244(4) 0.0485(16) Uani 1 1 d .
C6 C 1.2321(6) -0.1292(6) 0.6297(5) 0.0504(16) Uani 1 1 d .
C32 C 0.9547(6) 0.2835(5) 0.8595(5) 0.0500(16) Uani 1 1 d .
H32 H 0.8781 0.3327 0.8888 0.060 Uiso 1 1 calc R
C36 C 0.9685(6) 0.1721(5) 1.0260(4) 0.0485(16) Uani 1 1 d .
C7 C 1.1191(7) -0.1144(6) 0.6434(5) 0.0544(18) Uani 1 1 d .
H7 H 1.1029 -0.1776 0.6668 0.065 Uiso 1 1 calc R
C22 C 1.2664(6) 0.4904(6) 0.3666(5) 0.0541(17) Uani 1 1 d .
H22 H 1.2532 0.5116 0.4264 0.065 Uiso 1 1 calc R
C40 C 0.8108(6) 0.1396(6) 0.9331(5) 0.0542(18) Uani 1 1 d .
H40 H 0.8893 0.1114 0.8962 0.065 Uiso 1 1 calc R
C38 C 0.8673(6) 0.1675(6) 1.0691(5) 0.0511(17) Uani 1 1 d .
H38 H 0.8452 0.1613 1.1377 0.061 Uiso 1 1 calc R
C39 C 0.7818(6) 0.1707(6) 1.0257(5) 0.0539(17) Uani 1 1 d .
C12 C 0.9561(7) 0.1929(6) 0.5707(5) 0.0591(19) Uani 1 1 d .
H12 H 0.9676 0.2588 0.5514 0.071 Uiso 1 1 calc R
C3 C 1.4587(7) -0.1507(7) 0.6064(7) 0.072(2) Uani 1 1 d .
H3 H 1.5335 -0.1579 0.5988 0.087 Uiso 1 1 calc R
C2 C 1.3731(6) -0.0468(6) 0.5836(5) 0.0558(18) Uani 1 1 d .
H2 H 1.3914 0.0151 0.5593 0.067 Uiso 1 1 calc R
C9 C 0.9133(7) 0.0010(7) 0.6374(5) 0.0570(18) Uani 1 1 d .
H9 H 0.8970 -0.0622 0.6628 0.068 Uiso 1 1 calc R
C37 C 1.0369(6) 0.1645(6) 1.0870(5) 0.0528(17) Uani 1 1 d .
C18 C 1.2722(7) 0.3644(7) 0.2765(5) 0.0608(19) Uani 1 1 d .
H18 H 1.2641 0.3010 0.2743 0.073 Uiso 1 1 calc R
C11 C 0.8515(7) 0.2003(7) 0.5797(6) 0.064(2) Uani 1 1 d .
H11 H 0.7927 0.2707 0.5634 0.077 Uiso 1 1 calc R
C41 C 0.7255(6) 0.1498(6) 0.8950(5) 0.0525(17) Uani 1 1 d .
H41 H 0.7471 0.1293 0.8329 0.063 Uiso 1 1 calc R
C44 C 0.6081(7) 0.1904(6) 0.9490(5) 0.0588(19) Uani 1 1 d .
C10 C 0.8259(8) 0.1033(8) 0.6135(6) 0.072(2) Uani 1 1 d .
H10 H 0.7519 0.1099 0.6190 0.086 Uiso 1 1 calc R
C20 C 1.3199(6) 0.5234(7) 0.1878(5) 0.0607(19) Uani 1 1 d .
H20 H 1.3427 0.5651 0.1285 0.073 Uiso 1 1 calc R
C42 C 0.6632(7) 0.2072(7) 1.0794(5) 0.066(2) Uani 1 1 d .
H42 H 0.6408 0.2259 1.1424 0.079 Uiso 1 1 calc R
C29 C 1.0613(7) 0.5363(6) 0.6066(6) 0.0618(19) Uani 1 1 d .
H29 H 1.0136 0.5550 0.5658 0.074 Uiso 1 1 calc R
C5 C 1.3249(7) -0.2366(7) 0.6528(6) 0.067(2) Uani 1 1 d .
H5 H 1.3099 -0.3006 0.6762 0.080 Uiso 1 1 calc R
C51 C 0.4066(7) 0.3032(6) 0.9299(5) 0.0609(19) Uani 1 1 d .
C43 C 0.5794(7) 0.2161(7) 1.0423(6) 0.070(2) Uani 1 1 d .
H43 H 0.5015 0.2399 1.0806 0.084 Uiso 1 1 calc R
C21 C 1.3002(7) 0.5545(6) 0.2786(5) 0.064(2) Uani 1 1 d .
H21 H 1.3096 0.6174 0.2799 0.077 Uiso 1 1 calc R
C4 C 1.4358(10) -0.2475(8) 0.6411(7) 0.091(3) Uani 1 1 d .
H4 H 1.4951 -0.3182 0.6560 0.110 Uiso 1 1 calc R
C19 C 1.3052(7) 0.4316(7) 0.1882(5) 0.068(2) Uani 1 1 d .
H19 H 1.3174 0.4119 0.1280 0.081 Uiso 1 1 calc R
C45 C 0.5386(7) 0.1342(7) 0.8446(6) 0.064(2) Uani 1 1 d .
C56 C 0.3974(8) 0.4106(7) 0.9119(6) 0.066(2) Uani 1 1 d .
H56 H 0.4656 0.4222 0.8853 0.079 Uiso 1 1 calc R
C28 C 1.0365(8) 0.6118(7) 0.6658(7) 0.078(2) Uani 1 1 d .
H28 H 0.9692 0.6806 0.6668 0.094 Uiso 1 1 calc R
C25 C 1.2293(8) 0.4082(7) 0.6670(6) 0.072(2) Uani 1 1 d .
H25 H 1.2935 0.3372 0.6687 0.087 Uiso 1 1 calc R
C55 C 0.2902(9) 0.5016(7) 0.9321(6) 0.070(2) Uani 1 1 d .
H55 H 0.2872 0.5740 0.9193 0.084 Uiso 1 1 calc R
C27 C 1.1079(10) 0.5889(8) 0.7235(6) 0.081(3) Uani 1 1 d .
H27 H 1.0899 0.6415 0.7628 0.097 Uiso 1 1 calc R
C54 C 0.1859(11) 0.4899(10) 0.9708(8) 0.099(3) Uani 1 1 d .
H54 H 0.1125 0.5521 0.9830 0.118 Uiso 1 1 calc R
C46 C 0.4944(8) 0.1765(8) 0.7649(6) 0.074(2) Uani 1 1 d .
H46 H 0.4472 0.2539 0.7521 0.089 Uiso 1 1 calc R
C52 C 0.3006(8) 0.2920(7) 0.9686(7) 0.076(2) Uani 1 1 d .
H52 H 0.3039 0.2198 0.9791 0.092 Uiso 1 1 calc R
C26 C 1.2105(10) 0.4827(8) 0.7221(7) 0.091(3) Uani 1 1 d .
H26 H 1.2627 0.4655 0.7581 0.109 Uiso 1 1 calc R
C50 C 0.6136(9) 0.0165(8) 0.8616(7) 0.084(3) Uani 1 1 d .
H50 H 0.6447 -0.0136 0.9160 0.101 Uiso 1 1 calc R
C47 C 0.5212(9) 0.1012(9) 0.7020(7) 0.086(3) Uani 1 1 d .
H47 H 0.4883 0.1305 0.6486 0.103 Uiso 1 1 calc R
C48 C 0.5873(9) -0.0041(11) 0.7135(9) 0.097(3) Uani 1 1 d .
H48 H 0.6016 -0.0495 0.6691 0.116 Uiso 1 1 calc R
C49 C 0.6396(10) -0.0534(9) 0.7930(9) 0.099(3) Uani 1 1 d .
H49 H 0.6902 -0.1306 0.8003 0.119 Uiso 1 1 calc R
C53 C 0.1984(8) 0.3770(10) 0.9906(8) 0.091(3) Uani 1 1 d .
H53 H 0.1316 0.3635 1.0202 0.109 Uiso 1 1 calc R

loop_
_atom_site_aniso_label
_atom_site_aniso_U_11
_atom_site_aniso_U_22
_atom_site_aniso_U_33
_atom_site_aniso_U_23
_atom_site_aniso_U_13
_atom_site_aniso_U_12
N2 0.051(3) 0.035(3) 0.032(2) -0.005(2) -0.007(2) -0.020(2)
N1 0.057(3) 0.034(3) 0.037(3) -0.003(2) -0.011(2) -0.020(2)
N3 0.085(5) 0.097(5) 0.057(4) -0.009(3) -0.029(4) -0.034(4)
N4 0.056(4) 0.074(4) 0.092(5) -0.046(4) -0.026(3) -0.008(3)
C15 0.046(3) 0.038(4) 0.040(3) -0.010(3) -0.009(3) -0.016(3)
C30 0.056(4) 0.032(3) 0.032(3) -0.003(2) -0.011(3) -0.021(3)
C14 0.057(4) 0.034(4) 0.034(3) -0.010(2) -0.003(3) -0.023(3)
C1 0.061(4) 0.038(4) 0.039(3) -0.011(3) -0.004(3) -0.025(3)
C16 0.044(3) 0.029(3) 0.037(3) -0.003(2) -0.012(2) -0.014(3)
C13 0.058(4) 0.042(4) 0.039(3) -0.008(3) -0.015(3) -0.019(3)
C31 0.048(4) 0.038(4) 0.038(3) 0.003(3) -0.012(3) -0.016(3)
C33 0.043(4) 0.048(4) 0.043(3) -0.006(3) -0.006(3) -0.010(3)
C24 0.050(4) 0.041(4) 0.039(3) -0.005(3) -0.013(3) -0.021(3)
C23 0.045(3) 0.030(3) 0.037(3) -0.001(2) -0.012(2) -0.017(3)
C35 0.053(4) 0.041(4) 0.033(3) -0.005(3) -0.010(3) -0.021(3)
C17 0.048(4) 0.036(4) 0.034(3) 0.000(2) -0.008(3) -0.013(3)
C34 0.056(4) 0.050(4) 0.037(3) 0.001(3) -0.017(3) -0.011(3)
C8 0.058(4) 0.054(4) 0.038(3) -0.014(3) -0.003(3) -0.029(4)
C6 0.060(4) 0.041(4) 0.051(4) -0.009(3) -0.008(3) -0.026(3)
C32 0.048(4) 0.045(4) 0.041(3) -0.006(3) -0.005(3) -0.013(3)
C36 0.064(4) 0.040(4) 0.040(3) 0.000(3) -0.020(3) -0.020(3)
C7 0.075(5) 0.045(4) 0.044(4) -0.003(3) -0.008(3) -0.033(4)
C22 0.070(5) 0.053(4) 0.040(3) -0.004(3) -0.009(3) -0.031(4)
C40 0.059(4) 0.056(4) 0.047(4) -0.015(3) -0.007(3) -0.024(4)
C38 0.059(4) 0.056(4) 0.034(3) -0.005(3) -0.009(3) -0.025(3)
C39 0.061(4) 0.063(5) 0.038(3) -0.010(3) -0.009(3) -0.028(4)
C12 0.077(5) 0.040(4) 0.062(4) -0.013(3) -0.021(4) -0.022(4)
C3 0.057(5) 0.053(5) 0.100(6) -0.019(4) -0.016(4) -0.017(4)
C2 0.055(4) 0.044(4) 0.063(4) -0.015(3) -0.008(3) -0.019(3)
C9 0.064(5) 0.062(5) 0.059(4) -0.005(3) -0.017(3) -0.039(4)
C37 0.056(4) 0.058(4) 0.043(4) -0.005(3) -0.018(3) -0.020(3)
C18 0.083(5) 0.063(5) 0.038(4) -0.009(3) -0.010(3) -0.034(4)
C11 0.058(5) 0.054(5) 0.076(5) -0.013(4) -0.023(4) -0.016(4)
C41 0.064(4) 0.053(4) 0.046(4) -0.013(3) -0.014(3) -0.026(4)
C44 0.062(4) 0.057(5) 0.056(4) -0.016(3) -0.025(3) -0.012(4)
C10 0.069(5) 0.094(7) 0.064(5) -0.023(4) -0.008(4) -0.043(5)
C20 0.063(5) 0.061(5) 0.042(4) 0.008(3) -0.011(3) -0.025(4)
C42 0.065(5) 0.090(6) 0.046(4) -0.018(4) -0.010(3) -0.034(4)
C29 0.069(5) 0.043(4) 0.072(5) -0.015(3) -0.024(4) -0.016(4)
C5 0.069(5) 0.050(5) 0.071(5) 0.002(3) -0.016(4) -0.025(4)
C51 0.068(5) 0.057(5) 0.058(4) -0.019(3) -0.017(4) -0.021(4)
C43 0.058(5) 0.092(6) 0.063(5) -0.036(4) -0.004(4) -0.028(4)
C21 0.070(5) 0.054(5) 0.058(4) 0.001(3) -0.001(3) -0.034(4)
C4 0.095(7) 0.059(6) 0.097(7) -0.018(5) -0.028(5) -0.010(5)
C19 0.086(6) 0.068(5) 0.032(3) 0.000(3) -0.008(3) -0.029(4)
C45 0.062(5) 0.063(5) 0.075(5) -0.028(4) -0.024(4) -0.020(4)
C56 0.078(6) 0.064(6) 0.065(5) -0.009(4) -0.022(4) -0.036(5)
C28 0.067(5) 0.050(5) 0.101(7) -0.029(4) -0.007(5) -0.013(4)
C25 0.083(5) 0.054(5) 0.089(6) -0.016(4) -0.055(5) -0.010(4)
C55 0.088(6) 0.057(5) 0.075(5) -0.020(4) -0.028(4) -0.028(5)
C27 0.138(8) 0.068(6) 0.051(4) -0.013(4) -0.026(5) -0.051(6)
C54 0.098(8) 0.086(8) 0.088(7) -0.037(6) -0.027(6) -0.006(6)
C46 0.073(5) 0.074(6) 0.083(6) -0.026(4) -0.031(4) -0.021(4)
C52 0.071(6) 0.055(5) 0.110(7) -0.014(4) -0.020(5) -0.033(5)
C26 0.129(8) 0.082(7) 0.092(6) -0.027(5) -0.058(6) -0.040(6)
C50 0.111(7) 0.061(6) 0.101(7) -0.017(5) -0.044(6) -0.038(5)
C47 0.078(6) 0.089(7) 0.092(6) -0.039(5) -0.036(5) -0.014(5)
C48 0.077(6) 0.120(9) 0.119(8) -0.077(7) -0.002(6) -0.045(6)
C49 0.106(8) 0.072(6) 0.134(9) -0.045(6) -0.043(7) -0.024(6)
C53 0.053(5) 0.102(8) 0.107(8) -0.024(6) -0.004(5) -0.032(6)

loop_
_atom_type_symbol
_atom_type_description
_atom_type_scat_dispersion_real
_atom_type_scat_dispersion_imag
_atom_type_scat_source
C C 0.0033 0.0016 'International Tables Vol C Tables 4.2.6.8 and 6.1.1.4'
H H 0.0000 0.0000 'International Tables Vol C Tables 4.2.6.8 and 6.1.1.4'
N N 0.0061 0.0033 'International Tables Vol C Tables 4.2.6.8 and 6.1.1.4'

loop_
_geom_angle_atom_site_label_1
_geom_angle_atom_site_label_2
_geom_angle_atom_site_label_3
_geom_angle
C23 N2 C15 107.6(4)
C23 N2 C30 126.8(5)
C15 N2 C30 125.3(5)
C15 N1 C16 107.2(5)
C51 N4 C44 119.3(6)
C51 N4 C45 119.4(6)
C44 N4 C45 121.1(6)
N1 C15 N2 109.1(5)
N1 C15 C14 128.4(5)
N2 C15 C14 122.4(5)
C33 C30 C31 120.4(5)
C33 C30 N2 121.0(5)
C31 C30 N2 118.6(5)
C1 C14 C13 120.1(6)
C1 C14 C15 121.5(6)
C13 C14 C15 118.3(6)
C14 C1 C2 122.8(6)
C14 C1 C6 119.5(6)
C2 C1 C6 117.8(6)
C23 C16 N1 109.6(5)
C23 C16 C17 131.4(5)
N1 C16 C17 118.9(5)
C12 C13 C14 123.1(6)
C12 C13 C8 118.3(6)
C14 C13 C8 118.5(6)
C30 C31 C32 119.4(6)
C30 C31 H31 120.3
C32 C31 H31 120.3
C30 C33 C34 120.7(6)
C30 C33 H33 119.6
C34 C33 H33 119.6
C25 C24 C29 119.3(6)
C25 C24 C23 119.7(6)
C29 C24 C23 120.7(6)
C16 C23 N2 106.4(5)
C16 C23 C24 135.0(5)
N2 C23 C24 118.6(5)
C32 C35 C34 119.8(5)
C32 C35 C36 120.6(6)
C34 C35 C36 119.6(5)
C22 C17 C18 118.5(6)
C22 C17 C16 123.1(5)
C18 C17 C16 118.4(6)
C33 C34 C35 119.0(6)
C33 C34 H34 120.5
C35 C34 H34 120.5
C7 C8 C13 120.2(6)
C7 C8 C9 121.9(6)
C13 C8 C9 117.9(6)
C7 C6 C5 123.1(6)
C7 C6 C1 118.5(6)
C5 C6 C1 118.2(6)
C35 C32 C31 120.5(6)
C35 C32 H32 119.7
C31 C32 H32 119.7
C38 C36 C37 118.7(6)
C38 C36 C35 127.1(6)
C37 C36 C35 114.0(6)
C8 C7 C6 123.0(6)
C8 C7 H7 118.5
C6 C7 H7 118.5
C21 C22 C17 121.8(6)
C21 C22 H22 119.1
C17 C22 H22 119.1
C41 C40 C39 121.6(6)
C41 C40 H40 119.2
C39 C40 H40 119.2
C36 C38 C39 130.0(6)
C36 C38 H38 115.0
C39 C38 H38 115.0
C42 C39 C40 116.4(6)
C42 C39 C38 119.0(6)
C40 C39 C38 124.6(6)
C11 C12 C13 121.9(7)
C11 C12 H12 119.0
C13 C12 H12 119.0
C2 C3 C4 121.0(8)
C2 C3 H3 119.5
C4 C3 H3 119.5
C3 C2 C1 122.0(7)
C3 C2 H2 119.0
C1 C2 H2 119.0
C10 C9 C8 121.6(7)
C10 C9 H9 119.2
C8 C9 H9 119.2
N3 C37 C36 176.9(8)
C17 C18 C19 118.5(7)
C17 C18 H18 120.7
C19 C18 H18 120.7
C12 C11 C10 122.1(7)
C12 C11 H11 118.9
C10 C11 H11 118.9
C40 C41 C44 120.3(6)
C40 C41 H41 119.8
C44 C41 H41 119.8
C43 C44 C41 118.5(6)
C43 C44 N4 119.7(7)
C41 C44 N4 121.8(6)
C9 C10 C11 118.0(7)
C9 C10 H10 121.0
C11 C10 H10 121.0
C19 C20 C21 118.9(6)
C19 C20 H20 120.5
C21 C20 H20 120.5
C43 C42 C39 121.9(7)
C43 C42 H42 119.0
C39 C42 H42 119.0
C28 C29 C24 118.9(7)
C28 C29 H29 120.5
C24 C29 H29 120.5
C4 C5 C6 121.5(7)
C4 C5 H5 119.2
C6 C5 H5 119.2
C56 C51 C52 116.4(7)
C56 C51 N4 122.2(7)
C52 C51 N4 121.3(7)
C42 C43 C44 121.1(7)
C42 C43 H43 119.4
C44 C43 H43 119.4
C22 C21 C20 119.5(7)
C22 C21 H21 120.3
C20 C21 H21 120.3
C5 C4 C3 119.5(8)
C5 C4 H4 120.3
C3 C4 H4 120.3
C20 C19 C18 122.8(7)
C20 C19 H19 118.6
C18 C19 H19 118.6
C46 C45 C50 120.2(7)
C46 C45 N4 121.2(7)
C50 C45 N4 118.5(7)
C51 C56 C55 121.2(8)
C51 C56 H56 119.4
C55 C56 H56 119.4
C27 C28 C29 122.0(8)
C27 C28 H28 119.0
C29 C28 H28 119.0
C26 C25 C24 123.1(8)
C26 C25 H25 118.5
C24 C25 H25 118.5
C56 C55 C54 122.1(9)
C56 C55 H55 118.9
C54 C55 H55 118.9
C28 C27 C26 118.6(7)
C28 C27 H27 120.7
C26 C27 H27 120.7
C55 C54 C53 115.4(9)
C55 C54 H54 122.3
C53 C54 H54 122.3
C45 C46 C47 118.6(8)
C45 C46 H46 120.7
C47 C46 H46 120.7
C53 C52 C51 123.3(8)
C53 C52 H52 118.4
C51 C52 H52 118.4
C25 C26 C27 118.0(8)
C25 C26 H26 121.0
C27 C26 H26 121.0
C49 C50 C45 117.9(9)
C49 C50 H50 121.1
C45 C50 H50 121.1
C48 C47 C46 123.9(9)
C48 C47 H47 118.1
C46 C47 H47 118.1
C47 C48 C49 120.7(8)
C47 C48 H48 119.7
C49 C48 H48 119.7
C48 C49 C50 118.7(9)
C48 C49 H49 120.6
C50 C49 H49 120.6
C52 C53 C54 121.5(9)
C52 C53 H53 119.2
C54 C53 H53 119.2

loop_
_geom_bond_atom_site_label_1
_geom_bond_atom_site_label_2
_geom_bond_distance
N2 C23 1.380(7)
N2 C15 1.397(7)
N2 C30 1.429(7)
N1 C15 1.326(7)
N1 C16 1.391(7)
N3 C37 1.135(9)
N4 C51 1.416(9)
N4 C44 1.428(9)
N4 C45 1.432(9)
C15 C14 1.446(8)
C30 C33 1.371(9)
C30 C31 1.380(9)
C14 C1 1.398(9)
C14 C13 1.428(9)
C1 C2 1.418(10)
C1 C6 1.449(9)
C16 C23 1.363(8)
C16 C17 1.463(8)
C13 C12 1.412(10)
C13 C8 1.429(9)
C31 C32 1.397(8)
C31 H31 0.9300
C33 C34 1.383(9)
C33 H33 0.9300
C24 C25 1.373(9)
C24 C29 1.381(9)
C24 C23 1.495(8)
C35 C32 1.363(9)
C35 C34 1.409(9)
C35 C36 1.503(8)
C17 C22 1.395(9)
C17 C18 1.402(9)
C34 H34 0.9300
C8 C7 1.356(10)
C8 C9 1.443(10)
C6 C7 1.378(10)
C6 C5 1.430(10)
C32 H32 0.9300
C36 C38 1.302(10)
C36 C37 1.452(9)
C7 H7 0.9300
C22 C21 1.394(9)
C22 H22 0.9300
C40 C41 1.383(10)
C40 C39 1.398(9)
C40 H40 0.9300
C38 C39 1.482(10)
C38 H38 0.9300
C39 C42 1.397(10)
C12 C11 1.321(11)
C12 H12 0.9300
C3 C2 1.359(10)
C3 C4 1.409(13)
C3 H3 0.9300
C2 H2 0.9300
C9 C10 1.364(11)
C9 H9 0.9300
C18 C19 1.416(10)
C18 H18 0.9300
C11 C10 1.431(12)
C11 H11 0.9300
C41 C44 1.385(10)
C41 H41 0.9300
C44 C43 1.377(10)
C10 H10 0.9300
C20 C19 1.354(11)
C20 C21 1.405(11)
C20 H20 0.9300
C42 C43 1.364(11)
C42 H42 0.9300
C29 C28 1.373(11)
C29 H29 0.9300
C5 C4 1.376(13)
C5 H5 0.9300
C51 C56 1.358(10)
C51 C52 1.398(11)
C43 H43 0.9300
C21 H21 0.9300
C4 H4 0.9300
C19 H19 0.9300
C45 C46 1.353(11)
C45 C50 1.419(11)
C56 C55 1.362(11)
C56 H56 0.9300
C28 C27 1.371(13)
C28 H28 0.9300
C25 C26 1.345(11)
C25 H25 0.9300
C55 C54 1.382(15)
C55 H55 0.9300
C27 C26 1.428(13)
C27 H27 0.9300
C54 C53 1.413(15)
C54 H54 0.9300
C46 C47 1.403(11)
C46 H46 0.9300
C52 C53 1.292(12)
C52 H52 0.9300
C26 H26 0.9300
C50 C49 1.416(12)
C50 H50 0.9300
C47 C48 1.262(13)
C47 H47 0.9300
C48 C49 1.408(16)
C48 H48 0.9300
C49 H49 0.9300
C53 H53 0.9300

loop_
_geom_torsion_atom_site_label_1
_geom_torsion_atom_site_label_2
_geom_torsion_atom_site_label_3
_geom_torsion_atom_site_label_4
_geom_torsion
C16 N1 C15 N2 -0.7(6)
C16 N1 C15 C14 174.8(6)
C23 N2 C15 N1 1.1(6)
C30 N2 C15 N1 175.8(5)
C23 N2 C15 C14 -174.8(6)
C30 N2 C15 C14 -0.1(9)
C23 N2 C30 C33 -115.5(7)
C15 N2 C30 C33 70.9(8)
C23 N2 C30 C31 64.9(8)
C15 N2 C30 C31 -108.8(7)
N1 C15 C14 C1 91.9(8)
N2 C15 C14 C1 -93.1(7)
N1 C15 C14 C13 -90.1(8)
N2 C15 C14 C13 84.9(7)
C13 C14 C1 C2 180.0(5)
C15 C14 C1 C2 -2.1(9)
C13 C14 C1 C6 0.9(8)
C15 C14 C1 C6 178.9(5)
C15 N1 C16 C23 0.1(7)
C15 N1 C16 C17 178.7(5)
C1 C14 C13 C12 -180.0(5)
C15 C14 C13 C12 2.0(9)
C1 C14 C13 C8 0.0(8)
C15 C14 C13 C8 -178.1(5)
C33 C30 C31 C32 -0.2(10)
N2 C30 C31 C32 179.4(5)
C31 C30 C33 C34 0.5(10)
N2 C30 C33 C34 -179.2(6)
N1 C16 C23 N2 0.6(6)
C17 C16 C23 N2 -177.8(6)
N1 C16 C23 C24 -179.3(6)
C17 C16 C23 C24 2.3(11)
C15 N2 C23 C16 -1.0(6)
C30 N2 C23 C16 -175.6(5)
C15 N2 C23 C24 178.9(5)
C30 N2 C23 C24 4.4(8)
C25 C24 C23 C16 -113.6(9)
C29 C24 C23 C16 72.1(9)
C25 C24 C23 N2 66.5(8)
C29 C24 C23 N2 -107.8(7)
C23 C16 C17 C22 7.0(10)
N1 C16 C17 C22 -171.3(6)
C23 C16 C17 C18 -172.8(7)
N1 C16 C17 C18 8.9(8)
C30 C33 C34 C35 1.3(10)
C32 C35 C34 C33 -3.4(10)
C36 C35 C34 C33 176.8(6)
C12 C13 C8 C7 179.9(6)
C14 C13 C8 C7 0.0(9)
C12 C13 C8 C9 0.3(8)
C14 C13 C8 C9 -179.6(5)
C14 C1 C6 C7 -1.8(9)
C2 C1 C6 C7 179.1(6)
C14 C1 C6 C5 -178.0(6)
C2 C1 C6 C5 2.9(9)
C34 C35 C32 C31 3.7(10)
C36 C35 C32 C31 -176.6(6)
C30 C31 C32 C35 -1.9(10)
C32 C35 C36 C38 47.9(10)
C34 C35 C36 C38 -132.4(8)
C32 C35 C36 C37 -126.6(7)
C34 C35 C36 C37 53.1(8)
C13 C8 C7 C6 -0.9(10)
C9 C8 C7 C6 178.7(6)
C5 C6 C7 C8 177.9(6)
C1 C6 C7 C8 1.8(10)
C18 C17 C22 C21 0.0(10)
C16 C17 C22 C21 -179.8(6)
C37 C36 C38 C39 -178.5(7)
C35 C36 C38 C39 7.2(12)
C41 C40 C39 C42 3.0(11)
C41 C40 C39 C38 -176.8(6)
C36 C38 C39 C42 -156.0(8)
C36 C38 C39 C40 23.8(12)
C14 C13 C12 C11 176.7(6)
C8 C13 C12 C11 -3.3(10)
C4 C3 C2 C1 1.6(12)
C14 C1 C2 C3 178.1(6)
C6 C1 C2 C3 -2.9(10)
C7 C8 C9 C10 -176.7(6)
C13 C8 C9 C10 2.9(10)
C38 C36 C37 N3 -119(14)
C35 C36 C37 N3 56(14)
C22 C17 C18 C19 -0.6(10)
C16 C17 C18 C19 179.2(6)
C13 C12 C11 C10 3.0(11)
C39 C40 C41 C44 -0.7(11)
C40 C41 C44 C43 -2.4(11)
C40 C41 C44 N4 176.9(7)
C51 N4 C44 C43 38.1(11)
C45 N4 C44 C43 -147.3(8)
C51 N4 C44 C41 -141.2(8)
C45 N4 C44 C41 33.4(11)
C8 C9 C10 C11 -3.3(11)
C12 C11 C10 C9 0.3(11)
C40 C39 C42 C43 -2.3(12)
C38 C39 C42 C43 177.5(7)
C25 C24 C29 C28 -2.0(11)
C23 C24 C29 C28 172.3(7)
C7 C6 C5 C4 -177.9(7)
C1 C6 C5 C4 -1.8(11)
C44 N4 C51 C56 52.3(10)
C45 N4 C51 C56 -122.4(8)
C44 N4 C51 C52 -128.2(9)
C45 N4 C51 C52 57.1(11)
C39 C42 C43 C44 -0.7(13)
C41 C44 C43 C42 3.1(13)
N4 C44 C43 C42 -176.2(8)
C17 C22 C21 C20 0.3(11)
C19 C20 C21 C22 0.2(11)
C6 C5 C4 C3 0.5(13)
C2 C3 C4 C5 -0.4(13)
C21 C20 C19 C18 -0.8(12)
C17 C18 C19 C20 1.1(12)
C51 N4 C45 C46 35.6(12)
C44 N4 C45 C46 -139.1(9)
C51 N4 C45 C50 -148.2(8)
C44 N4 C45 C50 37.2(11)
C52 C51 C56 C55 0.8(11)
N4 C51 C56 C55 -179.7(7)
C24 C29 C28 C27 2.9(13)
C29 C24 C25 C26 -1.3(13)
C23 C24 C25 C26 -175.6(8)
C51 C56 C55 C54 -0.5(12)
C29 C28 C27 C26 -0.5(14)
C56 C55 C54 C53 1.7(13)
C50 C45 C46 C47 2.1(13)
N4 C45 C46 C47 178.3(7)
C56 C51 C52 C53 -2.7(14)
N4 C51 C52 C53 177.8(9)
C24 C25 C26 C27 3.6(15)
C28 C27 C26 C25 -2.7(14)
C46 C45 C50 C49 -0.2(13)
N4 C45 C50 C49 -176.4(8)
C45 C46 C47 C48 -2.1(15)
C46 C47 C48 C49 0.0(17)
C47 C48 C49 C50 2.0(16)
C45 C50 C49 C48 -1.9(15)
C51 C52 C53 C54 4.2(16)
C55 C54 C53 C52 -3.5(15)
